data_4031277
loop_
_publ_author_name
'Vigo, L.'
'Oilunkaniemi, R.'
'Laitinen, R.S.'

_publ_section_title
;
 Formation and characterization of platinum and palladium complexes of
 bis(trimethylsilylmethyl)tellane
;
_journal_name_full 'European Journal of Inorganic Chemistry'
_journal_page_first 284
_journal_page_last 290
_journal_volume 2008
_journal_year 2008
_chemical_formula_sum 'C16 H44 Cl4 Pd2 Si4 Te2'
_chemical_name_systematic 'Pd2 Cl4 (Te (C H2 Si (C H3)3)2)2'
_space_group_IT_number 2
_symmetry_space_group_name_Hall '-P 1'
_symmetry_space_group_name_H-M 'P -1'
_cell_angle_alpha 83.62
_cell_angle_beta 87.81
_cell_angle_gamma 89.81
_cell_formula_units_Z 4
_cell_length_a 12.33
_cell_length_b 12.635
_cell_length_c 22.457
_cell_volume 3474.357
_citation_journal_id_ASTM EJICFO
_cod_data_source_file Vigo_EJICFO_2008_1500.cif
_cod_data_source_block C16H44Cl4Pd2Si4Te2
_cod_original_cell_volume 3474.358
_cod_database_code 4031277

loop_
_symmetry_equiv_pos_as_xyz
x,y,z
-x,-y,-z

loop_
_atom_site_label
_atom_site_type_symbol
_atom_site_fract_x
_atom_site_fract_y
_atom_site_fract_z
_atom_site_occupancy
_atom_site_U_iso_or_equiv
H38 H 0.9956 0.5401 0.3343 1 0.0
H8 H 0.884 0.5681 0.5909 1 0.0
H23 H 0.911 0.0164 0.6489 1 0.0
C5 C 0.4341 0.3222 0.9041 1 0.0
C25 C 0.4885 0.3662 1.171 1 0.0
C9 C 0.6933 0.029 0.7228 1 0.0
H67 H 0.5664 0.365 1.1608 1 0.0
Cl4 Cl 0.5516 0.7897 0.45814 1 0.0
H12 H 0.4442 0.4061 1.0406 1 0.0
H22 H 0.7533 0.2783 0.6939 1 0.0
H54 H 0.2036 0.3692 0.8602 1 0.0
C12 C 0.6994 0.2307 0.3434 1 0.0
H4 H 0.7104 -0.0081 0.5863 1 0.0
H65 H 0.4761 0.3415 1.2136 1 0.0
H81 H -0.0001 0.0797 1.2366 1 0.0
H72 H -0.072 0.2929 0.7581 1 0.0
H46 H 0.7277 0.5715 0.7571 1 0.0
H61 H 0.2782 0.1532 0.8007 1 0.0
H24 H 0.9298 0.1167 0.6849 1 0.0
H88 H -0.0985 0.3559 1.1425 1 0.0
H2 H 0.5733 0.0689 0.4523 1 0.0
H71 H 0.027 0.2484 0.7975 1 0.0
Si5 Si 0.4161 0.277 1.1251 1 0.0
H78 H -0.2836 0.199 0.8546 1 0.0
H1 H 0.6706 -0.0138 0.4631 1 0.0
H14 H -0.0842 0.1257 0.9212 1 0.0
C17 C 0.817 0.7249 0.3418 1 0.0
H19 H 0.7066 -0.0466 0.7181 1 0.0
H44 H 0.8206 0.5063 0.7254 1 0.0
H55 H 0.2156 0.3728 0.7888 1 0.0
H77 H -0.3016 0.3045 0.8871 1 0.0
H75 H -0.0817 0.4735 0.8178 1 0.0
Si2 Si 0.8161 0.5792 0.3688 1 0.0
H37 H 0.6249 0.5632 0.38 1 0.0
Te4 Te -0.1606 0.22957 1.00941 1 0.0
C16 C 0.9249 0.5086 0.3283 1 0.0
H69 H 0.5433 0.1311 1.1343 1 0.0
H3 H 0.607 0.065 0.597 1 0.0
H16 H 0.0235 0.1867 1.0573 1 0.0
H73 H -0.0733 0.1723 0.7888 1 0.0
H74 H -0.0958 0.4679 0.8892 1 0.0
Cl8 Cl -0.2936 0.4474 1.0339 1 0.0
H33 H 0.6141 0.0337 0.2829 1 0.0
C23 C 0.32 0.161 0.8362 1 0.0
H5 H 0.9278 0.5696 0.4546 1 0.0
H83 H -0.2357 0.062 1.1582 1 0.0
H11 H 0.5216 0.3061 1.034 1 0.0
H56 H 0.4907 0.4018 0.7683 1 0.0
C13 C 0.8339 0.0289 0.3542 1 0.0
H34 H 0.5231 0.0539 0.3331 1 0.0
H26 H 0.7546 0.2643 0.3653 1 0.0
Pd2 Pd 0.57782 0.61444 0.49189 1 0.0
H28 H 0.7171 0.2429 0.3002 1 0.0
H42 H 0.7635 0.7616 0.3655 1 0.0
H76 H 0.0158 0.4314 0.8591 1 0.0
H32 H 0.5921 -0.054 0.3391 1 0.0
C15 C 0.6796 0.5248 0.3581 1 0.0
H35 H 0.6774 0.449 0.3732 1 0.0
H48 H 0.8374 0.7793 0.7068 1 0.0
C20 C 0.622 0.706 0.6443 1 0.0
C4 C 0.8046 0.5791 0.5889 1 0.0
C2 C 0.6867 0.066 0.5899 1 0.0
H66 H 0.4611 0.439 1.1627 1 0.0
H57 H 0.4366 0.3133 0.7331 1 0.0
H25 H 0.9258 0.1327 0.6133 1 0.0
H36 H 0.6644 0.5334 0.3153 1 0.0
H45 H 0.6957 0.4859 0.7133 1 0.0
Te2 Te 0.77111 0.66643 0.50504 1 0.0
C30 C 0.013 0.0753 1.1936 1 0.0
C32 C -0.052 0.3066 1.1668 1 0.0
H86 H 0.0243 0.325 1.1572 1 0.0
Si4 Si -0.0773 0.1696 1.1504 1 0.0
H58 H 0.5331 0.2815 0.7773 1 0.0
H60 H 0.3815 0.1114 0.8374 1 0.0
C19 C 0.8598 0.7462 0.6708 1 0.0
H87 H -0.0682 0.3119 1.2094 1 0.0
Cl7 Cl 0.069 0.39 0.9937 1 0.0
Cl6 Cl 0.2014 0.0477 1.0069 1 0.0
H30 H 0.887 0.0647 0.3765 1 0.0
H27 H 0.6282 0.2618 0.3518 1 0.0
C21 C 0.2532 0.385 0.8252 1 0.0
H82 H 0.0889 0.0936 1.1825 1 0.0
H17 H 0.6149 0.041 0.7266 1 0.0
C7 C -0.0747 0.2013 0.9276 1 0.0
H40 H 0.9252 0.433 0.3439 1 0.0
H52 H 0.5709 0.6514 0.635 1 0.0
C8 C -0.0493 0.1564 1.0688 1 0.0
C28 C -0.063 0.433 0.8559 1 0.0
H62 H 0.2561 0.2563 1.1836 1 0.0
Pd3 Pd 0.38446 0.07698 0.99672 1 0.0
H51 H 0.597 0.7358 0.6807 1 0.0
Pd4 Pd -0.11401 0.4218 1.01205 1 0.0
H15 H -0.0464 0.0797 1.0636 1 0.0
Cl1 Cl 0.8881 -0.0668 0.51614 1 0.0
H64 H 0.247 0.3572 1.1343 1 0.0
H21 H 0.7511 0.2954 0.6223 1 0.0
Si6 Si 0.7507 0.1131 0.6558 1 0.0
Si1 Si 0.7561 0.6444 0.6563 1 0.0
C6 C 0.4467 0.3273 1.0449 1 0.0
Cl2 Cl 0.9505 0.2928 0.4709 1 0.0
H85 H -0.2391 0.1388 1.2103 1 0.0
C1 C 0.6532 0.061 0.4487 1 0.0
Te3 Te 0.3384 0.271 0.98288 1 0.0
Cl3 Cl 0.6075 0.437 0.52498 1 0.0
Cl5 Cl 0.5688 0.1096 0.9849 1 0.0
C24 C 0.2716 0.283 1.1415 1 0.0
Si8 Si 0.3702 0.297 0.8328 1 0.0
Si3 Si 0.6957 0.0858 0.3675 1 0.0
H50 H 0.628 0.7622 0.6108 1 0.0
C27 C -0.052 0.245 0.7934 1 0.0
H29 H 0.8334 -0.0475 0.3679 1 0.0
H18 H 0.728 0.0469 0.7588 1 0.0
C3 C 0.8485 0.5618 0.4514 1 0.0
H31 H 0.8538 0.0397 0.3113 1 0.0
Si7 Si -0.1193 0.2872 0.8592 1 0.0
C18 C 0.7492 0.5398 0.7206 1 0.0
C22 C 0.469 0.327 0.7707 1 0.0
H63 H 0.2333 0.2395 1.1156 1 0.0
C31 C -0.2223 0.135 1.1677 1 0.0
Pd1 Pd 0.92112 0.11369 0.49365 1 0.0
H43 H 0.7987 0.7352 0.2994 1 0.0
H53 H 0.2772 0.4588 0.8225 1 0.0
H41 H 0.8894 0.7543 0.3462 1 0.0
H7 H 0.7702 0.5081 0.5908 1 0.0
C11 C 0.896 0.0924 0.6501 1 0.0
H13 H 0.0037 0.2134 0.9322 1 0.0
H68 H 0.4466 0.1083 1.1836 1 0.0
H80 H -0.0017 0.0027 1.1847 1 0.0
H70 H 0.4287 0.0891 1.1154 1 0.0
H6 H 0.8291 0.4881 0.468 1 0.0
H20 H 0.642 0.2644 0.6612 1 0.0
H10 H 0.5049 0.2852 0.9063 1 0.0
H9 H 0.4482 0.3995 0.903 1 0.0
C29 C -0.264 0.274 0.8535 1 0.0
H49 H 0.8657 0.801 0.6363 1 0.0
C26 C 0.465 0.134 1.1416 1 0.0
H84 H -0.2684 0.1845 1.1436 1 0.0
H79 H -0.2869 0.3129 0.8156 1 0.0
C14 C 0.5945 0.0225 0.3258 1 0.0
H59 H 0.2734 0.1446 0.8724 1 0.0
H47 H 0.9303 0.7115 0.6768 1 0.0
C10 C 0.721 0.2541 0.6586 1 0.0
Te1 Te 0.72491 0.16171 0.50642 1 0.0
H39 H 0.911 0.5156 0.2853 1 0.0
